data_1528106
loop_
_publ_author_name
'Svensson, I.B.'
'Stomberg, R.'

_publ_section_title
;
 Studies on peroxovanadates. I. The crystal structure of ammonium
 mue-oxo-bis(oxodiperoxovanadate(V)), (N H4)4 O (V O (O2)2)2
;
_journal_name_full 'Acta Chemica Scandinavica (1-27,1973-42,1988)'
_journal_page_first 898
_journal_page_last 910
_journal_volume 25
_journal_year 1971
_chemical_formula_sum 'H16 N4 O11 V2'
_chemical_name_systematic '(N H4)4 O (V O (O2)2)2'
_space_group_IT_number 14
_symmetry_space_group_name_Hall '-P 2ybc'
_symmetry_space_group_name_H-M 'P 1 21/c 1'
_cell_angle_alpha 90
_cell_angle_beta 95.43
_cell_angle_gamma 90
_cell_formula_units_Z 4
_cell_length_a 6.962
_cell_length_b 10.118
_cell_length_c 16.212
_cell_volume 1136.873
_citation_journal_id_ASTM ACSAA4
_cod_data_source_file Svensson_ACSAA4_1971_1188.cif
_cod_data_source_block H16N4O11V2
_cod_database_code 1528106

loop_
_symmetry_equiv_pos_as_xyz
x,y,z
-x,y+1/2,-z+1/2
-x,-y,-z
x,-y-1/2,z-1/2

loop_
_atom_site_label
_atom_site_type_symbol
_atom_site_fract_x
_atom_site_fract_y
_atom_site_fract_z
_atom_site_occupancy
_atom_site_U_iso_or_equiv
_atom_site_attached_hydrogens
O5 O-2 0.0913 0.364 -0.0242 1 0.0 0
N3 N-3 0.2892 0.442 0.3167 1 0.0 4
O6 O-2 0.139 0.1349 0.0644 1 0.0 0
V2 V+5 0.2348 0.1253 0.1851 1 0.0 0
N2 N-3 0.2283 0.7011 0.1371 1 0.0 4
O7 O-1 -0.0185 0.1575 0.2063 1 0.0 0
O2 O-1 0.483 0.3405 -0.0142 1 0.0 0
N1 N-3 0.2328 -0.0886 -0.0154 1 0.0 4
V1 V+5 0.2611 0.3066 0.0367 1 0.0 0
O10 O-1 0.4691 0.1984 0.2302 1 0.0 0
O1 O-1 0.4144 0.2065 -0.0285 1 0.0 0
O8 O-1 0.1181 0.1774 0.2778 1 0.0 0
N4 N-3 -0.2348 0.4073 0.1245 1 0.0 4
O9 O-1 0.4626 0.1698 0.1433 1 0.0 0
O4 O-1 0.3337 0.4391 0.1143 1 0.0 0
O11 O-2 0.2628 -0.0348 0.1978 1 0.0 0
O3 O-1 0.1805 0.3582 0.1417 1 0.0 0
